data_7004762
loop_
_publ_author_name
'Willner, Alexander'
'Hepp, Alexander'
'Mitzel, Norbert W.'

_publ_section_title
;
 Organo-aluminium and -gallium complexes with \w-NH-functional alkoxide
 ligands
;
_journal_issue 47
_journal_name_full 'Dalton Transactions'
_journal_page_first 6832
_journal_page_last 6842
_journal_paper_doi 10.1039/b811792f
_journal_year 2008
_chemical_formula_sum 'C6 H16 Ga N O'
_chemical_formula_weight 187.92
_chemical_name_common (3-Methylamino-1-propanolato-O,N)-dimethylgallium
_chemical_name_systematic
;
[3-Methylamino-1-propanolato-O,N]-dimethylgallium
;
_space_group_IT_number 4
_symmetry_cell_setting monoclinic
_symmetry_space_group_name_Hall 'P 2yb'
_symmetry_space_group_name_H-M 'P 1 21 1'
_atom_sites_solution_hydrogens geom
_atom_sites_solution_primary direct
_atom_sites_solution_secondary difmap
_audit_creation_method SHELXL-97
_cell_angle_alpha 90.00
_cell_angle_beta 105.80(12)
_cell_angle_gamma 90.00
_cell_formula_units_Z 2
_cell_length_a 7.613(9)
_cell_length_b 7.188(5)
_cell_length_c 8.594(9)
_cell_measurement_reflns_used 2000
_cell_measurement_temperature 153(2)
_cell_measurement_theta_max 25.57
_cell_measurement_theta_min 5.57
_cell_volume 452.5(8)
_computing_cell_refinement 'XArea (STOE 2003)'
_computing_data_collection 'STOE IPDS-1'
_computing_data_reduction 'XArea (STOE 2003)'
_computing_molecular_graphics 'Bruker SHELXTL'
_computing_publication_material 'Bruker SHELXTL'
_computing_structure_refinement 'SHELXL-97 (Sheldrick, 1997)'
_computing_structure_solution 'SHELXS-97 (Sheldrick, 1990)'
_diffrn_ambient_temperature 153(2)
_diffrn_measured_fraction_theta_full 0.983
_diffrn_measured_fraction_theta_max 0.969
_diffrn_measurement_device_type 'STOE IPDS-1'
_diffrn_measurement_method '\phi scans'
_diffrn_radiation_monochromator graphite
_diffrn_radiation_source 'fine-focus sealed tube'
_diffrn_radiation_type MoK\a
_diffrn_radiation_wavelength 0.71073
_diffrn_reflns_av_R_equivalents 0.1425
_diffrn_reflns_av_sigmaI/netI 0.0871
_diffrn_reflns_limit_h_max 9
_diffrn_reflns_limit_h_min -9
_diffrn_reflns_limit_k_max 8
_diffrn_reflns_limit_k_min -8
_diffrn_reflns_limit_l_max 10
_diffrn_reflns_limit_l_min -10
_diffrn_reflns_number 5871
_diffrn_reflns_theta_full 25.00
_diffrn_reflns_theta_max 25.57
_diffrn_reflns_theta_min 5.57
_exptl_absorpt_coefficient_mu 2.975
_exptl_absorpt_correction_type none
_exptl_crystal_colour colourless
_exptl_crystal_density_diffrn 1.379
_exptl_crystal_density_method 'not measured'
_exptl_crystal_description block
_exptl_crystal_F_000 196
_exptl_crystal_size_max 0.2
_exptl_crystal_size_mid 0.2
_exptl_crystal_size_min 0.1
_refine_diff_density_max 0.696
_refine_diff_density_min -2.101
_refine_diff_density_rms 0.158
_refine_ls_abs_structure_details 'Flack H D (1983), Acta Cryst. A39, 876-881'
_refine_ls_abs_structure_Flack 0.08(5)
_refine_ls_extinction_method none
_refine_ls_goodness_of_fit_ref 1.189
_refine_ls_hydrogen_treatment noref
_refine_ls_matrix_type full
_refine_ls_number_parameters 85
_refine_ls_number_reflns 1653
_refine_ls_number_restraints 1
_refine_ls_restrained_S_all 1.189
_refine_ls_R_factor_all 0.0622
_refine_ls_R_factor_gt 0.0579
_refine_ls_shift/su_max 0.000
_refine_ls_shift/su_mean 0.000
_refine_ls_structure_factor_coef Fsqd
_refine_ls_weighting_details 'calc w=1/[\s^2^(Fo^2^)+(0.0728P)^2^+0.7461P] where P=(Fo^2^+2Fc^2^)/3'
_refine_ls_weighting_scheme calc
_refine_ls_wR_factor_gt 0.1489
_refine_ls_wR_factor_ref 0.1563
_reflns_number_gt 1564
_reflns_number_total 1653
_reflns_threshold_expression >2sigma(I)
_cod_data_source_file b811792f.txt
_cod_data_source_block 3c
_cod_depositor_comments
;
The following automatic conversions were performed:
'_symmetry_cell_setting' value 'Monoclinic' changed to 'monoclinic'
according to '/home/saulius/struct/CIF-dictionaries/cif_core.dic'
dictionary named 'cif_core.dic' version 2.4.1 from 2010-06-29.

Automatic conversion script
Id: cif_fix_enum 1527 2010-12-29 10:47:43Z saulius 
;
_cod_original_sg_symbol_H-M P2(1)
_cod_database_code 7004762

loop_
_symmetry_equiv_pos_as_xyz
'x, y, z'
'-x, y+1/2, -z'

loop_
_atom_site_label
_atom_site_type_symbol
_atom_site_fract_x
_atom_site_fract_y
_atom_site_fract_z
_atom_site_U_iso_or_equiv
_atom_site_adp_type
_atom_site_occupancy
_atom_site_symmetry_multiplicity
_atom_site_calc_flag
_atom_site_refinement_flags
_atom_site_disorder_assembly
_atom_site_disorder_group
Ga1 Ga -0.10011(8) -0.23489(16) -0.27468(7) 0.0252(3) Uani 1 1 d . . .
O1 O -0.1264(7) -0.3771(8) -0.0994(7) 0.0299(11) Uani 1 1 d . . .
N1 N -0.1496(7) 0.0138(9) -0.1782(8) 0.0247(13) Uani 1 1 d . . .
H1 H -0.0535 0.0361 -0.0869 0.030 Uiso 1 1 calc R . .
C1 C -0.2907(11) -0.3453(13) -0.0546(12) 0.034(2) Uani 1 1 d . . .
H1A H -0.2974 -0.4346 0.0314 0.040 Uiso 1 1 calc R . .
H1B H -0.3961 -0.3694 -0.1492 0.040 Uiso 1 1 calc R . .
C2 C -0.3053(11) -0.1473(13) 0.0062(11) 0.0299(19) Uani 1 1 d . . .
H2A H -0.1964 -0.1211 0.0971 0.036 Uiso 1 1 calc R . .
H2B H -0.4138 -0.1394 0.0483 0.036 Uiso 1 1 calc R . .
C3 C -0.3205(9) 0.0036(11) -0.1254(10) 0.0295(16) Uani 1 1 d . . .
H3A H -0.4247 -0.0257 -0.2197 0.035 Uiso 1 1 calc R . .
H3B H -0.3441 0.1259 -0.0821 0.035 Uiso 1 1 calc R . .
C4 C -0.1594(12) 0.1714(11) -0.2887(10) 0.0328(17) Uani 1 1 d . . .
H4A H -0.1764 0.2868 -0.2339 0.049 Uiso 1 1 calc R . .
H4B H -0.2624 0.1538 -0.3847 0.049 Uiso 1 1 calc R . .
H4C H -0.0458 0.1788 -0.3212 0.049 Uiso 1 1 calc R . .
C11 C -0.3031(13) -0.2727(11) -0.4710(12) 0.044(2) Uani 1 1 d . . .
H11A H -0.2593 -0.3423 -0.5510 0.066 Uiso 1 1 calc R . .
H11B H -0.3502 -0.1516 -0.5161 0.066 Uiso 1 1 calc R . .
H11C H -0.4008 -0.3428 -0.4433 0.066 Uiso 1 1 calc R . .
C21 C 0.1581(9) -0.237(2) -0.2811(8) 0.0353(15) Uani 1 1 d . . .
H21A H 0.1774 -0.3405 -0.3489 0.053 Uiso 1 1 calc R . .
H21B H 0.2379 -0.2524 -0.1713 0.053 Uiso 1 1 calc R . .
H21C H 0.1867 -0.1194 -0.3265 0.053 Uiso 1 1 calc R . .

loop_
_atom_site_aniso_label
_atom_site_aniso_U_11
_atom_site_aniso_U_22
_atom_site_aniso_U_33
_atom_site_aniso_U_23
_atom_site_aniso_U_13
_atom_site_aniso_U_12
Ga1 0.0208(4) 0.0272(4) 0.0238(4) -0.0034(5) -0.0001(2) 0.0021(4)
O1 0.018(2) 0.029(3) 0.038(3) -0.006(2) 0.001(2) 0.003(2)
N1 0.012(2) 0.030(3) 0.029(3) 0.002(3) 0.001(2) -0.004(2)
C1 0.014(3) 0.042(5) 0.046(6) 0.010(4) 0.010(3) 0.001(3)
C2 0.016(3) 0.041(4) 0.036(5) 0.007(4) 0.012(3) 0.001(3)
C3 0.018(3) 0.030(4) 0.040(4) 0.002(3) 0.007(3) 0.003(3)
C4 0.036(4) 0.025(4) 0.030(4) 0.004(3) -0.003(3) 0.002(3)
C11 0.044(4) 0.032(7) 0.049(5) -0.009(3) 0.000(4) 0.004(3)
C21 0.038(3) 0.041(4) 0.030(3) 0.014(7) 0.014(3) 0.002(6)

loop_
_atom_type_symbol
_atom_type_description
_atom_type_scat_dispersion_real
_atom_type_scat_dispersion_imag
_atom_type_scat_source
C C 0.0033 0.0016 'International Tables Vol C Tables 4.2.6.8 and 6.1.1.4'
H H 0.0000 0.0000 'International Tables Vol C Tables 4.2.6.8 and 6.1.1.4'
N N 0.0061 0.0033 'International Tables Vol C Tables 4.2.6.8 and 6.1.1.4'
O O 0.0106 0.0060 'International Tables Vol C Tables 4.2.6.8 and 6.1.1.4'
Ga Ga 0.2307 1.6083 'International Tables Vol C Tables 4.2.6.8 and 6.1.1.4'

loop_
_geom_angle_atom_site_label_1
_geom_angle_atom_site_label_2
_geom_angle_atom_site_label_3
_geom_angle
_geom_angle_site_symmetry_1
_geom_angle_site_symmetry_3
_geom_angle_publ_flag
O1 Ga1 C11 112.4(3) . . ?
O1 Ga1 C21 110.0(3) . . ?
C11 Ga1 C21 121.8(4) . . ?
O1 Ga1 N1 94.5(3) . . ?
C11 Ga1 N1 106.2(3) . . ?
C21 Ga1 N1 108.1(4) . . ?
C1 O1 Ga1 115.1(5) . . ?
C4 N1 C3 109.9(6) . . ?
C4 N1 Ga1 113.3(5) . . ?
C3 N1 Ga1 110.6(5) . . ?
C4 N1 H1 107.6 . . ?
C3 N1 H1 107.6 . . ?
Ga1 N1 H1 107.6 . . ?
O1 C1 C2 113.1(7) . . ?
O1 C1 H1A 109.0 . . ?
C2 C1 H1A 109.0 . . ?
O1 C1 H1B 109.0 . . ?
C2 C1 H1B 109.0 . . ?
H1A C1 H1B 107.8 . . ?
C1 C2 C3 113.6(7) . . ?
C1 C2 H2A 108.9 . . ?
C3 C2 H2A 108.9 . . ?
C1 C2 H2B 108.9 . . ?
C3 C2 H2B 108.9 . . ?
H2A C2 H2B 107.7 . . ?
N1 C3 C2 111.0(6) . . ?
N1 C3 H3A 109.4 . . ?
C2 C3 H3A 109.4 . . ?
N1 C3 H3B 109.4 . . ?
C2 C3 H3B 109.4 . . ?
H3A C3 H3B 108.0 . . ?
N1 C4 H4A 109.5 . . ?
N1 C4 H4B 109.5 . . ?
H4A C4 H4B 109.5 . . ?
N1 C4 H4C 109.5 . . ?
H4A C4 H4C 109.5 . . ?
H4B C4 H4C 109.5 . . ?
Ga1 C11 H11A 109.5 . . ?
Ga1 C11 H11B 109.5 . . ?
H11A C11 H11B 109.5 . . ?
Ga1 C11 H11C 109.5 . . ?
H11A C11 H11C 109.5 . . ?
H11B C11 H11C 109.5 . . ?
Ga1 C21 H21A 109.5 . . ?
Ga1 C21 H21B 109.5 . . ?
H21A C21 H21B 109.5 . . ?
Ga1 C21 H21C 109.5 . . ?
H21A C21 H21C 109.5 . . ?
H21B C21 H21C 109.5 . . ?

loop_
_geom_bond_atom_site_label_1
_geom_bond_atom_site_label_2
_geom_bond_distance
_geom_bond_site_symmetry_2
_geom_bond_publ_flag
Ga1 O1 1.875(6) . ?
Ga1 C11 1.972(10) . ?
Ga1 C21 1.982(7) . ?
Ga1 N1 2.048(7) . ?
O1 C1 1.424(10) . ?
N1 C4 1.466(10) . ?
N1 C3 1.492(9) . ?
N1 H1 0.9300 . ?
C1 C2 1.531(12) . ?
C1 H1A 0.9900 . ?
C1 H1B 0.9900 . ?
C2 C3 1.549(11) . ?
C2 H2A 0.9900 . ?
C2 H2B 0.9900 . ?
C3 H3A 0.9900 . ?
C3 H3B 0.9900 . ?
C4 H4A 0.9800 . ?
C4 H4B 0.9800 . ?
C4 H4C 0.9800 . ?
C11 H11A 0.9800 . ?
C11 H11B 0.9800 . ?
C11 H11C 0.9800 . ?
C21 H21A 0.9800 . ?
C21 H21B 0.9800 . ?
C21 H21C 0.9800 . ?

loop_
_geom_hbond_atom_site_label_D
_geom_hbond_atom_site_label_H
_geom_hbond_atom_site_label_A
_geom_hbond_distance_DH
_geom_hbond_distance_HA
_geom_hbond_distance_DA
_geom_hbond_angle_DHA
_geom_hbond_site_symmetry_A
N1 H1 O1 0.93 1.91 2.827(9) 170.3 2

loop_
_geom_torsion_atom_site_label_1
_geom_torsion_atom_site_label_2
_geom_torsion_atom_site_label_3
_geom_torsion_atom_site_label_4
_geom_torsion
_geom_torsion_site_symmetry_1
_geom_torsion_site_symmetry_2
_geom_torsion_site_symmetry_3
_geom_torsion_site_symmetry_4
_geom_torsion_publ_flag
C11 Ga1 O1 C1 -57.5(6) . . . . ?
C21 Ga1 O1 C1 163.3(7) . . . . ?
N1 Ga1 O1 C1 52.1(6) . . . . ?
O1 Ga1 N1 C4 -174.5(5) . . . . ?
C11 Ga1 N1 C4 -59.6(6) . . . . ?
C21 Ga1 N1 C4 72.7(5) . . . . ?
O1 Ga1 N1 C3 -50.6(5) . . . . ?
C11 Ga1 N1 C3 64.3(6) . . . . ?
C21 Ga1 N1 C3 -163.4(5) . . . . ?
Ga1 O1 C1 C2 -64.0(8) . . . . ?
O1 C1 C2 C3 65.8(10) . . . . ?
C4 N1 C3 C2 -173.5(7) . . . . ?
Ga1 N1 C3 C2 60.7(7) . . . . ?
C1 C2 C3 N1 -65.7(9) . . . . ?
